data_7029769
loop_
_publ_author_name
'Gusev, Alexey N'
'Nemec, Ivan'
'Herchel, Radovan'
'Bayjyyev, Eziz'
'Nyshchimenko, Galyna A'
'Alexandrov, Grigory G'
'Eremenko, Igor L'
'Tr\'avn\'i\<cek, Zden\<ek'
'Hasegawa, Miki'
'Linert, Wolfgang'

_publ_section_title
;
 Versatile coordination modes of
 bis[5-(2-pyridine-2-yl)-1,2,4-triazole-3-yl]alkanes in Cu(ii) complexes.
;
_journal_issue 19
_journal_name_full 'Dalton transactions (Cambridge, England : 2003)'
_journal_page_first 7153
_journal_page_last 7165
_journal_paper_doi 10.1039/c4dt00462k
_journal_volume 43
_journal_year 2014
_chemical_formula_sum 'C34 H34 Cl2 Cu2 N16 O10'
_chemical_formula_weight 1024.75
_chemical_name_systematic
; 
 ? 
;
_space_group_IT_number 15
_symmetry_cell_setting monoclinic
_symmetry_space_group_name_Hall '-C 2yc'
_symmetry_space_group_name_H-M 'C 1 2/c 1'
_atom_sites_solution_hydrogens geom
_atom_sites_solution_primary direct
_atom_sites_solution_secondary difmap
_audit_creation_method SHELXL-97
_cell_angle_alpha 90.00
_cell_angle_beta 104.2400(10)
_cell_angle_gamma 90.00
_cell_formula_units_Z 8
_cell_length_a 22.2091(17)
_cell_length_b 20.9808(17)
_cell_length_c 19.0829(16)
_cell_measurement_reflns_used 4469
_cell_measurement_temperature 296(2)
_cell_measurement_theta_max 22.06
_cell_measurement_theta_min 2.20
_cell_volume 8618.7(12)
_computing_cell_refinement 'Bruker SAINT'
_computing_data_collection 'Bruker APEX2'
_computing_data_reduction 'Bruker SAINT'
_computing_molecular_graphics 'Bruker SHELXTL'
_computing_publication_material 'Bruker SHELXTL'
_computing_structure_refinement 'SHELXL-97 (Sheldrick, 1997)'
_computing_structure_solution 'SHELXS-97 (Sheldrick, 1990)'
_diffrn_ambient_temperature 296(2)
_diffrn_measured_fraction_theta_full 0.992
_diffrn_measured_fraction_theta_max 0.992
_diffrn_measurement_device_type 'Bruker APEX-II CCD'
_diffrn_measurement_method '\f and \w scans'
_diffrn_radiation_monochromator graphite
_diffrn_radiation_source 'fine-focus sealed tube'
_diffrn_radiation_type MoK\a
_diffrn_radiation_wavelength 0.71073
_diffrn_reflns_av_R_equivalents 0.0491
_diffrn_reflns_av_sigmaI/netI 0.0639
_diffrn_reflns_limit_h_max 21
_diffrn_reflns_limit_h_min -28
_diffrn_reflns_limit_k_max 26
_diffrn_reflns_limit_k_min -27
_diffrn_reflns_limit_l_max 24
_diffrn_reflns_limit_l_min -23
_diffrn_reflns_number 29260
_diffrn_reflns_theta_full 27.59
_diffrn_reflns_theta_max 27.59
_diffrn_reflns_theta_min 1.36
_diffrn_standards_number 0
_exptl_absorpt_coefficient_mu 1.185
_exptl_absorpt_correction_T_max 0.7456
_exptl_absorpt_correction_T_min 0.6058
_exptl_absorpt_correction_type empirical
_exptl_absorpt_process_details sadabs
_exptl_crystal_density_diffrn 1.579
_exptl_crystal_density_method 'not measured'
_exptl_crystal_description plate
_exptl_crystal_F_000 4176
_exptl_crystal_size_max 0.34
_exptl_crystal_size_mid 0.22
_exptl_crystal_size_min 0.09
_refine_diff_density_max 1.527
_refine_diff_density_min -1.125
_refine_diff_density_rms 0.098
_refine_ls_extinction_method none
_refine_ls_goodness_of_fit_ref 1.003
_refine_ls_hydrogen_treatment mixed
_refine_ls_matrix_type full
_refine_ls_number_parameters 588
_refine_ls_number_reflns 9909
_refine_ls_number_restraints 40
_refine_ls_restrained_S_all 1.215
_refine_ls_R_factor_all 0.1361
_refine_ls_R_factor_gt 0.0742
_refine_ls_shift/su_max 0.025
_refine_ls_shift/su_mean 0.001
_refine_ls_structure_factor_coef Fsqd
_refine_ls_weighting_details 'calc w=1/[\s^2^(Fo^2^)+(0.0910P)^2^+15.0000P] where P=(Fo^2^+2Fc^2^)/3'
_refine_ls_weighting_scheme calc
_refine_ls_wR_factor_gt 0.1830
_refine_ls_wR_factor_ref 0.2202
_reflns_number_gt 5504
_reflns_number_total 9909
_reflns_threshold_expression >2sigma(I)
_cod_data_source_file c4dt00462k2.cif
_cod_data_source_block complex6a
_cod_depositor_comments
;
The following automatic conversions were performed:

'_symmetry_cell_setting' value 'Monoclinic' changed to 'monoclinic'
according to
/usr/data/users/saulius/crontab/automatic-downloads/rss-feeds/RSC/lib/dictionaries/cif_core.dic
dictionary named 'cif_core.dic' version 2.4.2 from 2011-04-26.

Automatic conversion script
Id: cif_fix_values 2281 2013-09-26 08:29:07Z andrius 

 Adding full bibliography for
 ./tmp-cod-update-bibliographies-12899/cifs/7029769.cif.
;
_cod_original_sg_symbol_H-M C2/c
_cod_database_code 7029769

loop_
_symmetry_equiv_pos_as_xyz
'x, y, z'
'-x, y, -z+1/2'
'x+1/2, y+1/2, z'
'-x+1/2, y+1/2, -z+1/2'
'-x, -y, -z'
'x, -y, z-1/2'
'-x+1/2, -y+1/2, -z'
'x+1/2, -y+1/2, z-1/2'

loop_
_atom_site_label
_atom_site_type_symbol
_atom_site_fract_x
_atom_site_fract_y
_atom_site_fract_z
_atom_site_U_iso_or_equiv
_atom_site_adp_type
_atom_site_occupancy
_atom_site_symmetry_multiplicity
_atom_site_calc_flag
_atom_site_refinement_flags
Cu1 Cu 0.38579(4) 0.30676(4) 0.54455(5) 0.0524(3) Uani 1 1 d .
Cu2 Cu 0.39229(3) 0.20022(4) 0.38463(4) 0.0420(2) Uani 1 1 d .
N1 N 0.4786(2) 0.3396(3) 0.5410(3) 0.0483(13) Uani 1 1 d .
N2 N 0.3790(3) 0.3989(3) 0.5659(4) 0.0599(16) Uani 1 1 d .
N3 N 0.4272(3) 0.4933(3) 0.5871(5) 0.084(2) Uani 1 1 d .
N4 N 0.3671(3) 0.4960(4) 0.5942(5) 0.084(3) Uani 1 1 d .
H4B H 0.348(5) 0.527(5) 0.605(6) 0.100 Uiso 1 1 d .
N5 N 0.2454(3) 0.3186(3) 0.3521(4) 0.0703(19) Uani 1 1 d .
N6 N 0.3225(3) 0.3043(3) 0.4499(3) 0.0509(14) Uani 1 1 d .
N7 N 0.3313(2) 0.2635(2) 0.3968(3) 0.0456(13) Uani 1 1 d .
N8 N 0.3268(2) 0.1921(3) 0.2839(3) 0.0487(13) Uani 1 1 d .
N9 N 0.3992(3) 0.2820(3) 0.6544(3) 0.0622(17) Uani 1 1 d .
N10 N 0.4256(3) 0.1220(3) 0.5957(3) 0.0535(15) Uani 1 1 d .
N11 N 0.4042(2) 0.2160(3) 0.5407(3) 0.0443(12) Uani 1 1 d .
N12 N 0.4091(2) 0.1723(2) 0.4890(3) 0.0408(12) Uani 1 1 d .
N13 N 0.4562(2) 0.1444(3) 0.3593(3) 0.0464(13) Uani 1 1 d .
N14 N 0.5228(3) 0.0797(4) 0.3356(4) 0.070(2) Uani 1 1 d .
H14B H 0.544(4) 0.049(4) 0.340(5) 0.083 Uiso 1 1 d .
N15 N 0.4550(3) 0.2717(3) 0.3582(3) 0.0493(13) Uani 1 1 d .
N16 N 0.5475(3) 0.1384(4) 0.3307(4) 0.0677(18) Uani 1 1 d .
C1 C 0.5264(3) 0.3071(4) 0.5275(4) 0.0528(17) Uani 1 1 d .
H1A H 0.5210 0.2641 0.5160 0.063 Uiso 1 1 calc R
C2 C 0.5830(3) 0.3344(5) 0.5298(4) 0.063(2) Uani 1 1 d .
H2A H 0.6152 0.3105 0.5199 0.075 Uiso 1 1 calc R
C3 C 0.5907(4) 0.3976(5) 0.5470(5) 0.074(2) Uani 1 1 d .
H3A H 0.6286 0.4172 0.5492 0.089 Uiso 1 1 calc R
C4 C 0.5430(4) 0.4318(4) 0.5607(5) 0.070(2) Uani 1 1 d .
H4A H 0.5479 0.4749 0.5725 0.084 Uiso 1 1 calc R
C5 C 0.4869(3) 0.4016(4) 0.5570(4) 0.0562(18) Uani 1 1 d .
C6 C 0.4318(3) 0.4332(3) 0.5695(4) 0.0582(19) Uani 1 1 d .
C7 C 0.3400(4) 0.4417(4) 0.5821(5) 0.075(2) Uani 1 1 d .
C8 C 0.2743(4) 0.4287(5) 0.5865(6) 0.092(3) Uani 1 1 d .
H8A H 0.2492 0.4664 0.5718 0.110 Uiso 1 1 calc R
H8B H 0.2739 0.4190 0.6361 0.110 Uiso 1 1 calc R
C9 C 0.2465(4) 0.3730(5) 0.5381(7) 0.091(3) Uani 1 1 d .
H9A H 0.2048 0.3647 0.5432 0.110 Uiso 1 1 calc R
H9B H 0.2713 0.3351 0.5533 0.110 Uiso 1 1 calc R
C10 C 0.2441(4) 0.3869(5) 0.4589(7) 0.094(4) Uani 1 1 d .
H10A H 0.2011 0.3939 0.4334 0.113 Uiso 1 1 calc R
H10B H 0.2665 0.4262 0.4565 0.113 Uiso 1 1 calc R
C11 C 0.2705(3) 0.3359(4) 0.4196(5) 0.065(2) Uani 1 1 d .
C12 C 0.2845(3) 0.2746(4) 0.3398(4) 0.0544(18) Uani 1 1 d .
C13 C 0.2834(3) 0.2387(3) 0.2745(4) 0.0529(17) Uani 1 1 d .
C14 C 0.2450(4) 0.2517(5) 0.2067(5) 0.081(3) Uani 1 1 d .
H14A H 0.2163 0.2847 0.2007 0.097 Uiso 1 1 calc R
C15 C 0.2501(4) 0.2150(6) 0.1483(5) 0.089(3) Uani 1 1 d .
H15A H 0.2253 0.2233 0.1023 0.106 Uiso 1 1 calc R
C16 C 0.2920(4) 0.1666(5) 0.1592(5) 0.081(3) Uani 1 1 d .
H16A H 0.2953 0.1405 0.1209 0.097 Uiso 1 1 calc R
C17 C 0.3295(3) 0.1562(4) 0.2271(4) 0.0593(19) Uani 1 1 d .
H17A H 0.3579 0.1228 0.2337 0.071 Uiso 1 1 calc R
C18 C 0.3977(5) 0.3197(5) 0.7112(5) 0.084(3) Uani 1 1 d .
H18A H 0.3903 0.3631 0.7030 0.101 Uiso 1 1 calc R
C19 C 0.4064(6) 0.2976(6) 0.7789(6) 0.099(4) Uani 1 1 d .
H19A H 0.4049 0.3255 0.8163 0.118 Uiso 1 1 calc R
C20 C 0.4175(5) 0.2345(6) 0.7929(5) 0.091(3) Uani 1 1 d .
H20A H 0.4227 0.2188 0.8396 0.109 Uiso 1 1 calc R
C21 C 0.4210(4) 0.1937(5) 0.7361(4) 0.076(2) Uani 1 1 d .
H21A H 0.4291 0.1505 0.7436 0.091 Uiso 1 1 calc R
C22 C 0.4117(3) 0.2208(4) 0.6680(4) 0.0564(19) Uani 1 1 d .
C23 C 0.4145(3) 0.1849(4) 0.6024(4) 0.0500(16) Uani 1 1 d .
C24 C 0.4218(3) 0.1164(3) 0.5237(3) 0.0449(15) Uani 1 1 d .
C25 C 0.4323(3) 0.0553(3) 0.4908(4) 0.0537(17) Uani 1 1 d .
H25A H 0.4265 0.0214 0.5230 0.064 Uiso 1 1 calc R
H25B H 0.4752 0.0539 0.4880 0.064 Uiso 1 1 calc R
C26 C 0.3910(3) 0.0411(3) 0.4155(4) 0.0538(17) Uani 1 1 d .
H26A H 0.3652 0.0044 0.4183 0.065 Uiso 1 1 calc R
H26B H 0.3639 0.0772 0.3993 0.065 Uiso 1 1 calc R
C27 C 0.4290(4) 0.0278(4) 0.3603(4) 0.062(2) Uani 1 1 d .
H27A H 0.4550 -0.0093 0.3754 0.075 Uiso 1 1 calc R
H27B H 0.4010 0.0184 0.3138 0.075 Uiso 1 1 calc R
C28 C 0.4689(3) 0.0834(4) 0.3525(4) 0.0550(18) Uani 1 1 d .
C29 C 0.5056(3) 0.1759(4) 0.3455(3) 0.0500(17) Uani 1 1 d .
C30 C 0.5068(3) 0.2456(4) 0.3470(3) 0.0519(18) Uani 1 1 d .
C31 C 0.5560(4) 0.2818(5) 0.3360(4) 0.068(2) Uani 1 1 d .
H31A H 0.5920 0.2625 0.3297 0.082 Uiso 1 1 calc R
C32 C 0.5501(5) 0.3465(5) 0.3349(5) 0.084(3) Uani 1 1 d .
H32A H 0.5820 0.3721 0.3272 0.101 Uiso 1 1 calc R
C33 C 0.4954(5) 0.3741(4) 0.3454(5) 0.075(3) Uani 1 1 d .
H33A H 0.4903 0.4182 0.3443 0.090 Uiso 1 1 calc R
C34 C 0.4501(4) 0.3349(4) 0.3572(4) 0.0571(18) Uani 1 1 d .
H34A H 0.4140 0.3531 0.3648 0.069 Uiso 1 1 calc R
Cl1 Cl 0.63371(11) 0.13853(11) 0.52936(13) 0.0779(6) Uani 1 1 d D
O1S O 0.5707(5) 0.1445(9) 0.5268(9) 0.140(7) Uiso 0.50 1 d PD
O2S O 0.6407(7) 0.0862(6) 0.4852(7) 0.107(5) Uiso 0.50 1 d PD
O3S O 0.6692(7) 0.1292(8) 0.5989(6) 0.117(7) Uiso 0.50 1 d PD
O4S O 0.6540(8) 0.1933(6) 0.4987(8) 0.120(7) Uiso 0.50 1 d PD
O1AS O 0.5772(7) 0.1066(10) 0.5047(11) 0.136(6) Uiso 0.50 1 d PD
O2AS O 0.6749(8) 0.0963(8) 0.5064(11) 0.128(6) Uiso 0.50 1 d PD
O3AS O 0.6484(14) 0.1422(13) 0.6052(7) 0.167(11) Uiso 0.50 1 d PD
O4AS O 0.6231(14) 0.1981(7) 0.4952(13) 0.164(10) Uiso 0.50 1 d PD
Cl2 Cl 0.3173(5) 0.5056(3) 0.7958(3) 0.330(6) Uani 1 1 d D
O5S O 0.3507(9) 0.5347(9) 0.8610(9) 0.121(6) Uiso 0.50 1 d PD
O6S O 0.301(2) 0.5564(14) 0.7454(14) 0.38(3) Uiso 0.50 1 d PD
O7S O 0.3660(14) 0.4709(19) 0.7716(16) 0.276(18) Uiso 0.50 1 d PD
O8S O 0.2722(17) 0.469(2) 0.801(2) 0.62(8) Uiso 0.50 1 d PD
O5AS O 0.3305(18) 0.5158(14) 0.8701(8) 0.33(3) Uiso 0.50 1 d PD
O6AS O 0.2527(9) 0.5215(16) 0.767(2) 0.36(2) Uiso 0.50 1 d PD
O7AS O 0.3516(18) 0.5441(13) 0.7627(18) 0.350 Uiso 0.50 1 d PD
O8AS O 0.3218(11) 0.4411(6) 0.7815(10) 0.147(7) Uiso 0.50 1 d PD
O1W O 0.3006(4) 0.5981(5) 0.6256(11) 0.183(6) Uani 1 1 d D
H1W1 H 0.273(6) 0.588(10) 0.587(6) 0.220 Uiso 1 1 d D
H2W1 H 0.280(7) 0.608(9) 0.656(8) 0.220 Uiso 1 1 d D
O2W O 0.0907(7) 0.5226(5) 0.8142(6) 0.186(6) Uani 1 1 d D
H1W2 H 0.127(4) 0.535(9) 0.815(10) 0.220 Uiso 1 1 d D
H2W2 H 0.082(9) 0.553(6) 0.840(8) 0.220 Uiso 1 1 d D

loop_
_atom_site_aniso_label
_atom_site_aniso_U_11
_atom_site_aniso_U_22
_atom_site_aniso_U_33
_atom_site_aniso_U_23
_atom_site_aniso_U_13
_atom_site_aniso_U_12
Cu1 0.0504(5) 0.0486(5) 0.0616(6) -0.0154(4) 0.0200(4) -0.0102(4)
Cu2 0.0386(4) 0.0474(5) 0.0409(4) 0.0020(3) 0.0113(3) 0.0046(3)
N1 0.043(3) 0.055(4) 0.046(3) -0.004(3) 0.008(2) -0.006(3)
N2 0.049(3) 0.054(4) 0.082(5) -0.018(3) 0.026(3) -0.012(3)
N3 0.073(5) 0.043(4) 0.135(7) -0.021(4) 0.022(5) -0.011(3)
N4 0.059(5) 0.055(4) 0.138(8) -0.028(5) 0.027(4) -0.006(3)
N5 0.039(3) 0.069(4) 0.097(6) -0.010(4) 0.007(3) 0.011(3)
N6 0.043(3) 0.049(3) 0.064(4) -0.011(3) 0.020(3) -0.003(2)
N7 0.040(3) 0.044(3) 0.051(3) 0.000(2) 0.009(2) 0.000(2)
N8 0.038(3) 0.064(4) 0.045(3) -0.004(3) 0.010(2) -0.004(3)
N9 0.070(4) 0.068(4) 0.053(4) -0.022(3) 0.023(3) -0.018(3)
N10 0.049(3) 0.072(4) 0.040(3) 0.008(3) 0.012(3) 0.007(3)
N11 0.047(3) 0.046(3) 0.041(3) -0.008(2) 0.013(2) -0.009(2)
N12 0.038(3) 0.043(3) 0.042(3) -0.001(2) 0.011(2) 0.000(2)
N13 0.045(3) 0.058(3) 0.038(3) 0.004(2) 0.013(2) 0.008(3)
N14 0.073(5) 0.084(6) 0.060(4) 0.019(4) 0.033(4) 0.035(4)
N15 0.048(3) 0.057(4) 0.042(3) 0.002(3) 0.008(2) -0.006(3)
N16 0.054(4) 0.094(5) 0.061(4) 0.021(4) 0.026(3) 0.019(4)
C1 0.053(4) 0.063(4) 0.041(4) 0.000(3) 0.008(3) 0.004(3)
C2 0.042(4) 0.093(6) 0.053(5) 0.006(4) 0.010(3) 0.006(4)
C3 0.047(4) 0.097(7) 0.077(6) 0.009(5) 0.012(4) -0.015(4)
C4 0.058(5) 0.064(5) 0.090(6) 0.000(4) 0.021(4) -0.018(4)
C5 0.048(4) 0.057(4) 0.059(5) 0.000(3) 0.005(3) -0.008(3)
C6 0.052(4) 0.052(4) 0.071(5) -0.008(4) 0.016(4) -0.012(3)
C7 0.064(5) 0.070(6) 0.097(7) -0.033(5) 0.030(5) -0.010(4)
C8 0.065(5) 0.084(6) 0.136(9) -0.058(6) 0.044(6) -0.024(5)
C9 0.057(5) 0.083(6) 0.149(10) -0.056(7) 0.055(6) -0.014(4)
C10 0.044(5) 0.087(7) 0.144(10) -0.047(7) 0.011(5) 0.012(4)
C11 0.035(4) 0.060(5) 0.095(7) -0.017(4) 0.008(4) 0.002(3)
C12 0.031(3) 0.060(4) 0.069(5) -0.003(4) 0.008(3) 0.000(3)
C13 0.033(3) 0.060(4) 0.062(5) 0.004(3) 0.005(3) 0.002(3)
C14 0.058(5) 0.103(7) 0.067(6) 0.003(5) -0.010(4) 0.013(5)
C15 0.057(5) 0.130(9) 0.063(6) 0.002(6) -0.015(4) -0.001(5)
C16 0.068(6) 0.114(8) 0.052(5) -0.017(5) -0.002(4) -0.005(5)
C17 0.046(4) 0.079(5) 0.052(4) -0.006(4) 0.011(3) -0.003(4)
C18 0.107(7) 0.088(6) 0.065(6) -0.031(5) 0.036(5) -0.027(5)
C19 0.114(9) 0.128(10) 0.062(6) -0.040(6) 0.036(6) -0.027(7)
C20 0.098(7) 0.133(10) 0.043(5) -0.017(6) 0.020(5) -0.024(7)
C21 0.076(6) 0.105(7) 0.045(5) -0.004(4) 0.013(4) -0.016(5)
C22 0.045(4) 0.083(6) 0.042(4) -0.014(4) 0.013(3) -0.015(4)
C23 0.047(4) 0.064(5) 0.039(4) -0.003(3) 0.010(3) -0.004(3)
C24 0.038(3) 0.056(4) 0.042(4) 0.003(3) 0.012(3) 0.006(3)
C25 0.060(4) 0.051(4) 0.053(4) 0.009(3) 0.020(3) 0.018(3)
C26 0.063(4) 0.040(4) 0.063(5) -0.003(3) 0.024(4) 0.006(3)
C27 0.082(5) 0.055(4) 0.054(5) -0.005(3) 0.026(4) 0.015(4)
C28 0.053(4) 0.069(5) 0.047(4) 0.004(3) 0.019(3) 0.020(4)
C29 0.037(3) 0.078(5) 0.037(4) 0.010(3) 0.012(3) 0.009(3)
C30 0.041(4) 0.081(5) 0.034(4) 0.010(3) 0.007(3) -0.009(3)
C31 0.047(4) 0.105(7) 0.054(5) -0.003(4) 0.016(3) -0.021(4)
C32 0.081(7) 0.107(8) 0.065(6) -0.008(5) 0.017(5) -0.054(6)
C33 0.096(7) 0.068(5) 0.064(5) -0.006(4) 0.023(5) -0.034(5)
C34 0.063(5) 0.063(5) 0.046(4) -0.003(3) 0.013(3) -0.010(4)
Cl1 0.0801(15) 0.0655(13) 0.0784(15) -0.0028(11) 0.0010(11) -0.0051(11)
Cl2 0.537(15) 0.176(5) 0.168(5) -0.020(4) -0.124(7) 0.153(8)
O1W 0.089(6) 0.113(7) 0.341(17) -0.071(10) 0.040(8) 0.025(5)
O2W 0.333(15) 0.141(8) 0.139(8) -0.100(6) 0.165(9) -0.161(9)

loop_
_atom_type_symbol
_atom_type_description
_atom_type_scat_dispersion_real
_atom_type_scat_dispersion_imag
_atom_type_scat_source
C C 0.0033 0.0016 'International Tables Vol C Tables 4.2.6.8 and 6.1.1.4'
H H 0.0000 0.0000 'International Tables Vol C Tables 4.2.6.8 and 6.1.1.4'
N N 0.0061 0.0033 'International Tables Vol C Tables 4.2.6.8 and 6.1.1.4'
O O 0.0106 0.0060 'International Tables Vol C Tables 4.2.6.8 and 6.1.1.4'
Cl Cl 0.1484 0.1585 'International Tables Vol C Tables 4.2.6.8 and 6.1.1.4'
Cu Cu 0.3201 1.2651 'International Tables Vol C Tables 4.2.6.8 and 6.1.1.4'

loop_
_geom_angle_atom_site_label_1
_geom_angle_atom_site_label_2
_geom_angle_atom_site_label_3
_geom_angle
N11 Cu1 N2 169.3(3)
N11 Cu1 N6 92.7(2)
N2 Cu1 N6 97.9(2)
N11 Cu1 N9 79.5(2)
N2 Cu1 N9 92.1(3)
N6 Cu1 N9 142.0(2)
N11 Cu1 N1 95.6(2)
N2 Cu1 N1 79.6(2)
N6 Cu1 N1 116.0(2)
N9 Cu1 N1 101.8(2)
N7 Cu2 N13 170.9(2)
N7 Cu2 N12 92.6(2)
N13 Cu2 N12 95.7(2)
N7 Cu2 N8 79.6(2)
N13 Cu2 N8 96.0(2)
N12 Cu2 N8 142.4(2)
N7 Cu2 N15 93.5(2)
N13 Cu2 N15 79.4(2)
N12 Cu2 N15 116.9(2)
N8 Cu2 N15 100.4(2)
C5 N1 C1 117.9(6)
C5 N1 Cu1 112.2(5)
C1 N1 Cu1 129.9(5)
C7 N2 C6 103.5(6)
C7 N2 Cu1 141.9(5)
C6 N2 Cu1 114.6(5)
C6 N3 N4 101.8(6)
C7 N4 N3 111.7(7)
C7 N4 H4B 119(7)
N3 N4 H4B 129(7)
C11 N5 C12 102.9(6)
C11 N6 N7 104.8(6)
C11 N6 Cu1 136.1(5)
N7 N6 Cu1 119.0(4)
C12 N7 N6 105.6(5)
C12 N7 Cu2 116.6(5)
N6 N7 Cu2 137.7(4)
C17 N8 C13 118.2(6)
C17 N8 Cu2 128.8(5)
C13 N8 Cu2 111.8(4)
C22 N9 C18 117.2(8)
C22 N9 Cu1 113.9(5)
C18 N9 Cu1 128.9(7)
C23 N10 C24 102.2(5)
C23 N11 N12 106.5(5)
C23 N11 Cu1 116.2(5)
N12 N11 Cu1 137.3(4)
C24 N12 N11 105.9(5)
C24 N12 Cu2 134.9(4)
N11 N12 Cu2 119.1(4)
C28 N13 C29 104.4(6)
C28 N13 Cu2 140.8(5)
C29 N13 Cu2 114.7(5)
C28 N14 N16 111.7(7)
C28 N14 H14B 125(7)
N16 N14 H14B 121(7)
C34 N15 C30 118.5(6)
C34 N15 Cu2 129.2(5)
C30 N15 Cu2 112.2(5)
C29 N16 N14 102.2(6)
N1 C1 C2 123.0(7)
N1 C1 H1A 118.5
C2 C1 H1A 118.5
C3 C2 C1 118.1(8)
C3 C2 H2A 121.0
C1 C2 H2A 121.0
C4 C3 C2 120.2(8)
C4 C3 H3A 119.9
C2 C3 H3A 119.9
C3 C4 C5 118.8(8)
C3 C4 H4A 120.6
C5 C4 H4A 120.6
N1 C5 C4 121.9(7)
N1 C5 C6 113.8(6)
C4 C5 C6 124.2(7)
N3 C6 N2 113.4(7)
N3 C6 C5 126.7(7)
N2 C6 C5 119.8(6)
N4 C7 N2 109.6(8)
N4 C7 C8 124.7(8)
N2 C7 C8 125.6(8)
C7 C8 C9 111.1(7)
C7 C8 H8A 109.4
C9 C8 H8A 109.4
C7 C8 H8B 109.4
C9 C8 H8B 109.4
H8A C8 H8B 108.0
C8 C9 C10 111.3(9)
C8 C9 H9A 109.4
C10 C9 H9A 109.4
C8 C9 H9B 109.4
C10 C9 H9B 109.4
H9A C9 H9B 108.0
C11 C10 C9 115.7(9)
C11 C10 H10A 108.4
C9 C10 H10A 108.4
C11 C10 H10B 108.4
C9 C10 H10B 108.4
H10A C10 H10B 107.4
N5 C11 N6 113.5(7)
N5 C11 C10 123.8(7)
N6 C11 C10 122.7(8)
N7 C12 N5 113.1(7)
N7 C12 C13 117.2(6)
N5 C12 C13 129.7(7)
N8 C13 C14 121.3(7)
N8 C13 C12 113.5(6)
C14 C13 C12 125.1(7)
C15 C14 C13 119.2(8)
C15 C14 H14A 120.4
C13 C14 H14A 120.4
C16 C15 C14 118.8(8)
C16 C15 H15A 120.6
C14 C15 H15A 120.6
C15 C16 C17 119.7(9)
C15 C16 H16A 120.1
C17 C16 H16A 120.1
N8 C17 C16 122.6(8)
N8 C17 H17A 118.7
C16 C17 H17A 118.7
C19 C18 N9 123.0(10)
C19 C18 H18A 118.5
N9 C18 H18A 118.5
C18 C19 C20 120.1(9)
C18 C19 H19A 119.9
C20 C19 H19A 119.9
C19 C20 C21 119.0(9)
C19 C20 H20A 120.5
C21 C20 H20A 120.5
C22 C21 C20 116.9(10)
C22 C21 H21A 121.6
C20 C21 H21A 121.6
N9 C22 C21 123.8(7)
N9 C22 C23 112.3(7)
C21 C22 C23 124.0(8)
N11 C23 N10 113.2(6)
N11 C23 C22 118.1(7)
N10 C23 C22 128.7(7)
N12 C24 N10 112.2(6)
N12 C24 C25 125.9(6)
N10 C24 C25 121.9(6)
C24 C25 C26 116.7(6)
C24 C25 H25A 108.1
C26 C25 H25A 108.1
C24 C25 H25B 108.1
C26 C25 H25B 108.1
H25A C25 H25B 107.3
C27 C26 C25 112.2(6)
C27 C26 H26A 109.2
C25 C26 H26A 109.2
C27 C26 H26B 109.2
C25 C26 H26B 109.2
H26A C26 H26B 107.9
C28 C27 C26 111.6(6)
C28 C27 H27A 109.3
C26 C27 H27A 109.3
C28 C27 H27B 109.3
C26 C27 H27B 109.3
H27A C27 H27B 108.0
N14 C28 N13 108.0(7)
N14 C28 C27 125.2(7)
N13 C28 C27 126.7(6)
N16 C29 N13 113.7(7)
N16 C29 C30 126.8(7)
N13 C29 C30 119.5(6)
N15 C30 C31 122.7(8)
N15 C30 C29 113.7(6)
C31 C30 C29 123.7(7)
C32 C31 C30 118.1(8)
C32 C31 H31A 121.0
C30 C31 H31A 121.0
C31 C32 C33 119.5(8)
C31 C32 H32A 120.3
C33 C32 H32A 120.3
C34 C33 C32 118.4(9)
C34 C33 H33A 120.8
C32 C33 H33A 120.8
N15 C34 C33 122.9(8)
N15 C34 H34A 118.6
C33 C34 H34A 118.6
O3S Cl1 O1S 112.2(8)
O3S Cl1 O1AS 120.6(11)
O1S Cl1 O1AS 38.8(9)
O3S Cl1 O4AS 124.3(14)
O1S Cl1 O4AS 81.4(13)
O1AS Cl1 O4AS 103.6(15)
O3S Cl1 O3AS 23.8(14)
O1S Cl1 O3AS 90.4(14)
O1AS Cl1 O3AS 109.6(15)
O4AS Cl1 O3AS 113.5(15)
O3S Cl1 O4S 110.3(8)
O1S Cl1 O4S 109.5(8)
O1AS Cl1 O4S 127.0(11)
O4AS Cl1 O4S 28.0(13)
O3AS Cl1 O4S 111.4(14)
O3S Cl1 O2S 110.0(8)
O1S Cl1 O2S 107.7(7)
O1AS Cl1 O2S 69.4(10)
O4AS Cl1 O2S 116.4(13)
O3AS Cl1 O2S 128.6(13)
O4S Cl1 O2S 107.0(7)
O3S Cl1 O2AS 87.1(11)
O1S Cl1 O2AS 139.8(11)
O1AS Cl1 O2AS 101.0(12)
O4AS Cl1 O2AS 117.4(14)
O3AS Cl1 O2AS 110.4(15)
O4S Cl1 O2AS 94.8(11)
O2S Cl1 O2AS 32.6(9)
O1AS O1S Cl1 70.8(9)
O2AS O2S Cl1 73.9(11)
O2AS O2S O1AS 126.6(14)
Cl1 O2S O1AS 54.8(6)
O3AS O3S Cl1 80.5(17)
O4AS O4S Cl1 75.2(14)
O1S O1AS Cl1 70.4(10)
O1S O1AS O2S 125.4(13)
Cl1 O1AS O2S 55.8(7)
O2S O2AS Cl1 73.4(11)
O3S O3AS Cl1 75.7(16)
O4S O4AS Cl1 76.8(14)
O8S Cl2 O7AS 158(2)
O8S Cl2 O8AS 62(2)
O7AS Cl2 O8AS 114.1(11)
O8S Cl2 O5AS 89(2)
O7AS Cl2 O5AS 112.2(10)
O8AS Cl2 O5AS 110.1(10)
O8S Cl2 O6S 115.2(14)
O7AS Cl2 O6S 47.5(19)
O8AS Cl2 O6S 128.1(16)
O5AS Cl2 O6S 121.9(18)
O8S Cl2 O5S 115.6(15)
O7AS Cl2 O5S 85.4(17)
O8AS Cl2 O5S 123.0(12)
O5AS Cl2 O5S 26.9(17)
O6S Cl2 O5S 105.1(13)
O8S Cl2 O6AS 56(2)
O7AS Cl2 O6AS 107.7(10)
O8AS Cl2 O6AS 105.4(10)
O5AS Cl2 O6AS 106.9(10)
O6S Cl2 O6AS 60.3(19)
O5S Cl2 O6AS 119.2(17)
O8S Cl2 O7S 112.3(14)
O7AS Cl2 O7S 67.1(17)
O8AS Cl2 O7S 50.2(14)
O5AS Cl2 O7S 114.1(19)
O6S Cl2 O7S 104.3(13)
O5S Cl2 O7S 102.9(11)
O6AS Cl2 O7S 137.4(18)
O5AS O5S Cl2 74.2(17)
O7AS O6S Cl2 63.6(11)
O7AS O6S O6AS 124.1(18)
Cl2 O6S O6AS 60.6(14)
O8AS O7S Cl2 61.5(12)
O8AS O7S O7AS 111.7(18)
Cl2 O7S O7AS 53.4(9)
Cl2 O8S O6AS 67.9(17)
Cl2 O8S O8AS 62.5(13)
O6AS O8S O8AS 114(2)
O5S O5AS Cl2 78.9(18)
O8S O6AS O6S 113.5(17)
O8S O6AS Cl2 55.7(11)
O6S O6AS Cl2 59.2(10)
O6S O7AS Cl2 68.8(16)
O6S O7AS O7S 115(2)
Cl2 O7AS O7S 59.5(11)
O7S O8AS O8S 123.6(16)
O7S O8AS Cl2 68.3(11)
O8S O8AS Cl2 55.3(12)
H1W1 O1W H2W1 104(4)
H1W2 O2W H2W2 97(10)

loop_
_geom_bond_atom_site_label_1
_geom_bond_atom_site_label_2
_geom_bond_distance
Cu1 N11 1.952(5)
Cu1 N2 1.990(6)
Cu1 N6 1.998(6)
Cu1 N9 2.109(7)
Cu1 N1 2.190(5)
Cu2 N7 1.950(5)
Cu2 N13 1.989(5)
Cu2 N12 2.021(5)
Cu2 N8 2.113(5)
Cu2 N15 2.189(6)
N1 C5 1.338(9)
N1 C1 1.340(9)
N2 C7 1.335(10)
N2 C6 1.364(9)
N3 C6 1.315(10)
N3 N4 1.375(10)
N4 C7 1.282(10)
N4 H4B 0.83(10)
N5 C11 1.324(10)
N5 C12 1.329(9)
N6 C11 1.333(9)
N6 N7 1.377(8)
N7 C12 1.328(8)
N8 C17 1.334(9)
N8 C13 1.353(9)
N9 C22 1.325(10)
N9 C18 1.349(10)
N10 C23 1.354(9)
N10 C24 1.360(8)
N11 C23 1.318(9)
N11 N12 1.371(7)
N12 C24 1.341(8)
N13 C28 1.324(9)
N13 C29 1.362(9)
N14 C28 1.317(9)
N14 N16 1.360(10)
N14 H14B 0.79(9)
N15 C34 1.331(9)
N15 C30 1.337(9)
N16 C29 1.300(9)
C1 C2 1.371(10)
C1 H1A 0.9300
C2 C3 1.367(12)
C2 H2A 0.9300
C3 C4 1.358(12)
C3 H3A 0.9300
C4 C5 1.384(10)
C4 H4A 0.9300
C5 C6 1.461(11)
C7 C8 1.507(12)
C8 C9 1.523(12)
C8 H8A 0.9700
C8 H8B 0.9700
C9 C10 1.528(15)
C9 H9A 0.9700
C9 H9B 0.9700
C10 C11 1.505(12)
C10 H10A 0.9700
C10 H10B 0.9700
C12 C13 1.451(10)
C13 C14 1.390(10)
C14 C15 1.383(13)
C14 H14A 0.9300
C15 C16 1.358(14)
C15 H15A 0.9300
C16 C17 1.374(11)
C16 H16A 0.9300
C17 H17A 0.9300
C18 C19 1.341(14)
C18 H18A 0.9300
C19 C20 1.361(15)
C19 H19A 0.9300
C20 C21 1.398(13)
C20 H20A 0.9300
C21 C22 1.385(11)
C21 H21A 0.9300
C22 C23 1.476(10)
C24 C25 1.471(9)
C25 C26 1.532(10)
C25 H25A 0.9700
C25 H25B 0.9700
C26 C27 1.527(10)
C26 H26A 0.9700
C26 H26B 0.9700
C27 C28 1.494(11)
C27 H27A 0.9700
C27 H27B 0.9700
C29 C30 1.463(11)
C30 C31 1.389(10)
C31 C32 1.363(13)
C31 H31A 0.9300
C32 C33 1.404(14)
C32 H32A 0.9300
C33 C34 1.361(11)
C33 H33A 0.9300
C34 H34A 0.9300
Cl1 O3S 1.381(10)
Cl1 O1S 1.395(10)
Cl1 O1AS 1.398(11)
Cl1 O4AS 1.403(12)
Cl1 O3AS 1.406(12)
Cl1 O4S 1.412(10)
Cl1 O2S 1.415(9)
Cl1 O2AS 1.419(11)
O1S O1AS 0.93(2)
O2S O2AS 0.80(2)
O2S O1AS 1.60(2)
O3S O3AS 0.58(3)
O4S O4AS 0.68(3)
Cl2 O8S 1.287(19)
Cl2 O7AS 1.368(12)
Cl2 O8AS 1.388(11)
Cl2 O5AS 1.393(12)
Cl2 O6S 1.423(19)
Cl2 O5S 1.421(14)
Cl2 O6AS 1.443(12)
Cl2 O7S 1.468(19)
O5S O5AS 0.65(4)
O6S O7AS 1.13(4)
O6S O6AS 1.44(4)
O7S O8AS 1.21(3)
O7S O7AS 1.57(4)
O8S O6AS 1.30(5)
O8S O8AS 1.38(4)
O1W H1W1 0.86(2)
O1W H2W1 0.85(2)
O2W H1W2 0.85(3)
O2W H2W2 0.85(2)
